data_1509440
loop_
_publ_author_name
'Lafond, A.'
'Moelo, Y.'
'Cario, L.'
'Guillot-Deudon, C.'
'Meerschaut, A.'
'Meignen, V.'

_publ_section_title
;
 Crystal structures of two new oxysulfides La5 Ti2 M S5 O7 (M = Cu, Ag):
 evidence of anionic segregation
;
_journal_name_full 'Journal of Solid State Chemistry'
_journal_page_first 2810
_journal_page_last 2817
_journal_paper_doi 10.1016/j.jssc.2004.04.023
_journal_volume 177
_journal_year 2004
_chemical_formula_sum 'Ag La5 O7 S5 Ti2'
_chemical_name_systematic 'La5 Ti2 Ag S5 O7'
_space_group_IT_number 62
_symmetry_space_group_name_Hall '-P 2ac 2n'
_symmetry_space_group_name_H-M 'P n m a'
_cell_angle_alpha 90
_cell_angle_beta 90
_cell_angle_gamma 90
_cell_formula_units_Z 4
_cell_length_a 19.593
_cell_length_b 3.9963
_cell_length_c 18.2973
_cell_volume 1432.670
_citation_journal_id_ASTM JSSCBI
_cod_data_source_file silver1-2_396.cif
_cod_data_source_block Ag1La5O7S5Ti2
_cod_original_cell_volume 1432.67
_cod_original_formula_sum 'Ag1 La5 O7 S5 Ti2'
_cod_database_code 1509440

loop_
_symmetry_equiv_pos_as_xyz
x,y,z
-x+1/2,-y,z+1/2
x+1/2,-y+1/2,-z+1/2
-x,y+1/2,-z
-x,-y,-z
x-1/2,y,-z-1/2
-x-1/2,y-1/2,z-1/2
x,-y-1/2,z

loop_
_atom_site_label
_atom_site_type_symbol
_atom_site_fract_x
_atom_site_fract_y
_atom_site_fract_z
_atom_site_occupancy
_atom_site_U_iso_or_equiv
La1 La+3 0.6933 0.75 0.28526 1 0.0
S5 S-2 0.9752 0.75 0.4109 1 0.0
La4 La+3 0.10694 0.75 0.50024 1 0.0
La3 La+3 0.31798 0.75 0.47171 1 0.0
Ag1 Ag+1 0.86628 0.75 0.34386 1 0.0
La5 La+3 0.54179 0.25 0.19525 1 0.0
S3 S-2 0.5675 0.75 0.5335 1 0.0
O1 O-2 0.6724 0.25 0.2078 1 0.0
O3 O-2 0.4695 0.25 0.3056 1 0.0
O6 O-2 0.2017 0.75 0.4027 1 0.0
La2 La+3 0.51314 0.75 0.37656 1 0.0
S2 S-2 0.7791 0.75 0.4567 1 0.0
S4 S-2 0.8165 0.25 0.2801 1 0.0
O7 O-2 0.1068 0.25 0.4244 1 0.0
O2 O-2 0.5725 0.75 0.254 1 0.0
O4 O-2 0.3811 0.75 0.3453 1 0.0
S1 S-2 0.6286 0.25 0.3793 1 0.0
Ti1 Ti+4 0.1975 0.25 0.38792 1 0.0
O5 O-2 0.295 0.25 0.3939 1 0.0
Ti2 Ti+4 0.37801 0.25 0.3313 1 0.0
